data_4130909
loop_
_publ_author_name
'Yang, Deng-Tao'
'Mellerup, Soren K.'
'Peng, Jin-Bao'
'Wang, Xiang'
'Li, Quan-Song'
'Wang, Suning'

_publ_section_title
;
 Substituent Directed Phototransformations of BN-Heterocycles: Elimination
 vs Isomerization via Selective B-C Bond Cleavage.
;
_journal_issue 36
_journal_name_full 'Journal of the American Chemical Society'
_journal_page_first 11513
_journal_page_last 11516
_journal_paper_doi 10.1021/jacs.6b07899
_journal_volume 138
_journal_year 2016
_chemical_formula_sum 'C42 H56 B N'
_chemical_formula_weight 585.69
_space_group_IT_number 14
_space_group_name_Hall '-P 2ybc'
_space_group_name_H-M_alt 'P 1 21/c 1'
_symmetry_cell_setting monoclinic
_symmetry_space_group_name_H-M 'P 1 21/c 1'
_atom_sites_solution_hydrogens geom
_atom_sites_solution_primary direct
_atom_sites_solution_secondary difmap
_audit_creation_method SHELXL-97
_cell_angle_alpha 90.00
_cell_angle_beta 98.066(2)
_cell_angle_gamma 90.00
_cell_formula_units_Z 4
_cell_length_a 11.2750(4)
_cell_length_b 18.5252(6)
_cell_length_c 17.7958(6)
_cell_measurement_reflns_used 6287
_cell_measurement_temperature 296(2)
_cell_measurement_theta_max 25.15
_cell_measurement_theta_min 2.48
_cell_volume 3680.3(2)
_computing_cell_refinement 'Bruker SAINT'
_computing_data_collection 'Bruker APEX2'
_computing_data_reduction 'Bruker SAINT'
_computing_molecular_graphics 'Bruker SHELXTL'
_computing_publication_material 'Bruker SHELXTL'
_computing_structure_refinement 'SHELXL-97 (Sheldrick, 1997)'
_computing_structure_solution 'SHELXS-97 (Sheldrick, 1990)'
_diffrn_ambient_temperature 296(2)
_diffrn_measured_fraction_theta_full 0.994
_diffrn_measured_fraction_theta_max 0.994
_diffrn_measurement_device_type 'Bruker APEX-II CCD'
_diffrn_measurement_method '\f and \w scans'
_diffrn_radiation_monochromator graphite
_diffrn_radiation_source 'fine-focus sealed tube'
_diffrn_radiation_type MoK\a
_diffrn_radiation_wavelength 0.71073
_diffrn_reflns_av_R_equivalents 0.0457
_diffrn_reflns_av_sigmaI/netI 0.0569
_diffrn_reflns_limit_h_max 14
_diffrn_reflns_limit_h_min -14
_diffrn_reflns_limit_k_max 19
_diffrn_reflns_limit_k_min -23
_diffrn_reflns_limit_l_max 22
_diffrn_reflns_limit_l_min -22
_diffrn_reflns_number 30967
_diffrn_reflns_theta_full 27.15
_diffrn_reflns_theta_max 27.15
_diffrn_reflns_theta_min 1.59
_diffrn_standards_number 0
_exptl_absorpt_coefficient_mu 0.059
_exptl_absorpt_correction_T_max 0.9953
_exptl_absorpt_correction_T_min 0.9929
_exptl_absorpt_correction_type multi-scan
_exptl_crystal_density_diffrn 1.057
_exptl_crystal_density_method 'not measured'
_exptl_crystal_description block
_exptl_crystal_F_000 1280
_exptl_crystal_size_max 0.12
_exptl_crystal_size_mid 0.10
_exptl_crystal_size_min 0.08
_refine_diff_density_max 0.215
_refine_diff_density_min -0.232
_refine_diff_density_rms 0.041
_refine_ls_extinction_method none
_refine_ls_goodness_of_fit_ref 1.026
_refine_ls_hydrogen_treatment constr
_refine_ls_matrix_type full
_refine_ls_number_parameters 409
_refine_ls_number_reflns 8127
_refine_ls_number_restraints 0
_refine_ls_restrained_S_all 1.026
_refine_ls_R_factor_all 0.0936
_refine_ls_R_factor_gt 0.0509
_refine_ls_shift/su_max 0.000
_refine_ls_shift/su_mean 0.000
_refine_ls_structure_factor_coef Fsqd
_refine_ls_weighting_details 'calc w=1/[\s^2^(Fo^2^)+(0.0484P)^2^+0.6873P] where P=(Fo^2^+2Fc^2^)/3'
_refine_ls_weighting_scheme calc
_refine_ls_wR_factor_gt 0.1057
_refine_ls_wR_factor_ref 0.1237
_reflns_number_gt 5277
_reflns_number_total 8127
_reflns_threshold_expression >2sigma(I)
_cod_data_source_file ja6b07899_si_002.cif
_cod_data_source_block dy37
_cod_depositor_comments
;
The following automatic conversions were performed:

data item '_symmetry_cell_setting' value 'Monoclinic' was changed to
'monoclinic' in accordance with the
/home/saulius/struct/COD-crude-data/automatic-downloads/DataCite-retrospective/ACS/depositions/lib/dictionaries/cif_core.dic
dictionary named 'cif_core.dic' version 2.4.2 last updated on
2011-04-26.

Automatic conversion script
Id: cif_fix_values 6909 2019-04-08 15:41:33Z antanas 
;
_cod_original_sg_symbol_H-M P2(1)/c
_cod_database_code 4130909

loop_
_symmetry_equiv_pos_as_xyz
'x, y, z'
'-x, y+1/2, -z+1/2'
'-x, -y, -z'
'x, -y-1/2, z-1/2'

loop_
_atom_site_label
_atom_site_type_symbol
_atom_site_fract_x
_atom_site_fract_y
_atom_site_fract_z
_atom_site_U_iso_or_equiv
_atom_site_adp_type
_atom_site_occupancy
_atom_site_symmetry_multiplicity
_atom_site_calc_flag
_atom_site_refinement_flags
B1 B 0.74707(15) 0.31312(9) 0.24851(9) 0.0232(4) Uani 1 1 d .
N1 N 0.76656(10) 0.23813(7) 0.30231(7) 0.0229(3) Uani 1 1 d .
C1 C 0.63572(14) 0.28503(8) 0.18617(8) 0.0271(4) Uani 1 1 d .
H1A H 0.5679 0.2728 0.2118 0.033 Uiso 1 1 calc R
H1B H 0.6112 0.3233 0.1501 0.033 Uiso 1 1 calc R
C2 C 0.67274(13) 0.22009(8) 0.14486(9) 0.0262(4) Uani 1 1 d .
C3 C 0.65285(15) 0.21220(9) 0.06658(9) 0.0336(4) Uani 1 1 d .
H3A H 0.6184 0.2500 0.0367 0.040 Uiso 1 1 calc R
C4 C 0.68330(16) 0.14907(10) 0.03201(10) 0.0399(4) Uani 1 1 d .
H4A H 0.6702 0.1451 -0.0206 0.048 Uiso 1 1 calc R
C5 C 0.73297(16) 0.09227(10) 0.07563(10) 0.0402(4) Uani 1 1 d .
H5A H 0.7528 0.0497 0.0526 0.048 Uiso 1 1 calc R
C6 C 0.75312(15) 0.09883(9) 0.15336(10) 0.0341(4) Uani 1 1 d .
H6A H 0.7859 0.0603 0.1828 0.041 Uiso 1 1 calc R
C7 C 0.72481(13) 0.16289(8) 0.18864(9) 0.0268(4) Uani 1 1 d .
C8 C 0.75020(13) 0.17070(8) 0.27147(9) 0.0274(4) Uani 1 1 d .
C9 C 0.76147(17) 0.11115(9) 0.31919(10) 0.0425(5) Uani 1 1 d .
H9A H 0.7487 0.0652 0.2985 0.051 Uiso 1 1 calc R
C10 C 0.79102(19) 0.11859(10) 0.39623(11) 0.0503(5) Uani 1 1 d .
H10A H 0.8009 0.0781 0.4274 0.060 Uiso 1 1 calc R
C11 C 0.80582(16) 0.18648(9) 0.42660(10) 0.0382(4) Uani 1 1 d .
H11A H 0.8250 0.1931 0.4787 0.046 Uiso 1 1 calc R
C12 C 0.79166(13) 0.24444(9) 0.37831(8) 0.0272(4) Uani 1 1 d .
H12A H 0.7998 0.2905 0.3991 0.033 Uiso 1 1 calc R
C13 C 0.85893(13) 0.33091(8) 0.19805(8) 0.0229(3) Uani 1 1 d .
C14 C 0.96774(14) 0.29260(8) 0.19496(8) 0.0250(3) Uani 1 1 d .
C15 C 1.04568(15) 0.31308(9) 0.14433(9) 0.0318(4) Uani 1 1 d .
H15A H 1.1146 0.2858 0.1429 0.038 Uiso 1 1 calc R
C16 C 1.02589(15) 0.37156(9) 0.09634(9) 0.0335(4) Uani 1 1 d .
C17 C 0.92238(15) 0.41015(9) 0.10019(9) 0.0332(4) Uani 1 1 d .
H17A H 0.9070 0.4504 0.0692 0.040 Uiso 1 1 calc R
C18 C 0.83933(14) 0.39177(8) 0.14842(8) 0.0270(4) Uani 1 1 d .
C19 C 0.73155(15) 0.44243(8) 0.14480(9) 0.0322(4) Uani 1 1 d .
H19A H 0.6794 0.4237 0.1800 0.039 Uiso 1 1 calc R
C20 C 0.76884(19) 0.51890(9) 0.17055(11) 0.0470(5) Uani 1 1 d .
H20A H 0.8084 0.5176 0.2219 0.071 Uiso 1 1 calc R
H20B H 0.6990 0.5490 0.1677 0.071 Uiso 1 1 calc R
H20C H 0.8225 0.5381 0.1382 0.071 Uiso 1 1 calc R
C21 C 0.65759(18) 0.44487(11) 0.06540(10) 0.0473(5) Uani 1 1 d .
H21A H 0.6379 0.3966 0.0484 0.071 Uiso 1 1 calc R
H21B H 0.7035 0.4679 0.0307 0.071 Uiso 1 1 calc R
H21C H 0.5852 0.4716 0.0675 0.071 Uiso 1 1 calc R
C22 C 1.11689(17) 0.39239(11) 0.04464(10) 0.0450(5) Uani 1 1 d .
H22A H 1.0864 0.4350 0.0155 0.054 Uiso 1 1 calc R
C23 C 1.23644(19) 0.41216(12) 0.09031(12) 0.0581(6) Uani 1 1 d .
H23A H 1.2246 0.4491 0.1264 0.087 Uiso 1 1 calc R
H23B H 1.2896 0.4296 0.0567 0.087 Uiso 1 1 calc R
H23C H 1.2707 0.3703 0.1167 0.087 Uiso 1 1 calc R
C24 C 1.1352(2) 0.33262(14) -0.01136(11) 0.0700(7) Uani 1 1 d .
H24A H 1.1927 0.3480 -0.0430 0.105 Uiso 1 1 calc R
H24B H 1.0604 0.3222 -0.0424 0.105 Uiso 1 1 calc R
H24C H 1.1640 0.2900 0.0160 0.105 Uiso 1 1 calc R
C25 C 1.01545(14) 0.22839(8) 0.24438(9) 0.0314(4) Uani 1 1 d .
H25A H 0.9566 0.2167 0.2782 0.038 Uiso 1 1 calc R
C26 C 1.13468(15) 0.24438(10) 0.29332(10) 0.0390(4) Uani 1 1 d .
H26A H 1.1248 0.2839 0.3268 0.058 Uiso 1 1 calc R
H26B H 1.1933 0.2569 0.2613 0.058 Uiso 1 1 calc R
H26C H 1.1610 0.2024 0.3227 0.058 Uiso 1 1 calc R
C27 C 1.03143(17) 0.16157(10) 0.19572(12) 0.0492(5) Uani 1 1 d .
H27A H 1.0412 0.1196 0.2276 0.074 Uiso 1 1 calc R
H27B H 1.1011 0.1676 0.1709 0.074 Uiso 1 1 calc R
H27C H 0.9620 0.1557 0.1583 0.074 Uiso 1 1 calc R
C28 C 0.72698(13) 0.38195(8) 0.30702(8) 0.0229(3) Uani 1 1 d .
C29 C 0.61307(13) 0.41334(8) 0.31592(8) 0.0256(3) Uani 1 1 d .
C30 C 0.60715(14) 0.48036(9) 0.35090(9) 0.0289(4) Uani 1 1 d .
H30A H 0.5320 0.4996 0.3546 0.035 Uiso 1 1 calc R
C31 C 0.70740(14) 0.51976(8) 0.38040(8) 0.0271(4) Uani 1 1 d .
C32 C 0.81614(14) 0.48635(8) 0.37981(8) 0.0263(4) Uani 1 1 d .
H32A H 0.8849 0.5095 0.4030 0.032 Uiso 1 1 calc R
C33 C 0.82795(13) 0.41897(8) 0.34576(8) 0.0233(3) Uani 1 1 d .
C34 C 0.95535(13) 0.38949(8) 0.35549(8) 0.0262(3) Uani 1 1 d .
H34A H 0.9530 0.3417 0.3318 0.031 Uiso 1 1 calc R
C35 C 1.00503(15) 0.38044(10) 0.43997(9) 0.0375(4) Uani 1 1 d .
H35A H 0.9486 0.3539 0.4649 0.056 Uiso 1 1 calc R
H35B H 1.0179 0.4271 0.4631 0.056 Uiso 1 1 calc R
H35C H 1.0795 0.3546 0.4447 0.056 Uiso 1 1 calc R
C36 C 1.04045(15) 0.43688(9) 0.31709(10) 0.0367(4) Uani 1 1 d .
H36A H 1.0137 0.4385 0.2635 0.055 Uiso 1 1 calc R
H36B H 1.1198 0.4170 0.3261 0.055 Uiso 1 1 calc R
H36C H 1.0412 0.4848 0.3376 0.055 Uiso 1 1 calc R
C37 C 0.69846(15) 0.59590(9) 0.41059(9) 0.0325(4) Uani 1 1 d .
H37A H 0.7802 0.6145 0.4230 0.039 Uiso 1 1 calc R
C38 C 0.63194(17) 0.64559(10) 0.35021(11) 0.0453(5) Uani 1 1 d .
H38A H 0.6683 0.6426 0.3046 0.068 Uiso 1 1 calc R
H38B H 0.6362 0.6944 0.3685 0.068 Uiso 1 1 calc R
H38C H 0.5496 0.6310 0.3396 0.068 Uiso 1 1 calc R
C39 C 0.64060(19) 0.59828(10) 0.48299(11) 0.0520(5) Uani 1 1 d .
H39A H 0.6883 0.5710 0.5220 0.078 Uiso 1 1 calc R
H39B H 0.5616 0.5779 0.4733 0.078 Uiso 1 1 calc R
H39C H 0.6354 0.6475 0.4992 0.078 Uiso 1 1 calc R
C40 C 0.49410(13) 0.37533(9) 0.28930(9) 0.0303(4) Uani 1 1 d .
H40A H 0.4959 0.3595 0.2369 0.036 Uiso 1 1 calc R
C41 C 0.48120(15) 0.30751(10) 0.33710(10) 0.0417(5) Uani 1 1 d .
H41A H 0.4107 0.2815 0.3161 0.063 Uiso 1 1 calc R
H41B H 0.4746 0.3214 0.3883 0.063 Uiso 1 1 calc R
H41C H 0.5503 0.2773 0.3367 0.063 Uiso 1 1 calc R
C42 C 0.38272(15) 0.42205(10) 0.28933(11) 0.0437(5) Uani 1 1 d .
H42A H 0.3899 0.4647 0.2596 0.065 Uiso 1 1 calc R
H42B H 0.3750 0.4356 0.3405 0.065 Uiso 1 1 calc R
H42C H 0.3132 0.3953 0.2680 0.065 Uiso 1 1 calc R

loop_
_atom_site_aniso_label
_atom_site_aniso_U_11
_atom_site_aniso_U_22
_atom_site_aniso_U_33
_atom_site_aniso_U_23
_atom_site_aniso_U_13
_atom_site_aniso_U_12
B1 0.0248(9) 0.0213(10) 0.0234(9) 0.0013(7) 0.0032(7) 0.0018(7)
N1 0.0218(7) 0.0257(7) 0.0217(7) 0.0001(5) 0.0042(5) -0.0007(5)
C1 0.0290(9) 0.0271(9) 0.0249(8) 0.0004(7) 0.0028(7) 0.0011(7)
C2 0.0239(8) 0.0272(9) 0.0276(9) -0.0048(7) 0.0037(6) -0.0071(7)
C3 0.0403(10) 0.0335(10) 0.0263(9) -0.0013(7) 0.0020(7) -0.0063(8)
C4 0.0467(11) 0.0448(12) 0.0293(9) -0.0124(8) 0.0093(8) -0.0130(9)
C5 0.0457(11) 0.0327(10) 0.0439(11) -0.0154(8) 0.0128(8) -0.0070(9)
C6 0.0350(10) 0.0248(9) 0.0429(10) -0.0023(7) 0.0069(8) -0.0028(7)
C7 0.0258(8) 0.0242(9) 0.0307(9) -0.0021(7) 0.0049(7) -0.0053(7)
C8 0.0276(9) 0.0241(9) 0.0312(9) 0.0008(7) 0.0063(7) -0.0020(7)
C9 0.0600(13) 0.0261(10) 0.0397(11) 0.0032(8) 0.0012(9) -0.0080(9)
C10 0.0769(15) 0.0352(11) 0.0372(11) 0.0152(9) 0.0020(10) -0.0074(10)
C11 0.0481(11) 0.0397(11) 0.0265(9) 0.0061(8) 0.0035(8) -0.0030(9)
C12 0.0267(8) 0.0319(9) 0.0231(8) 0.0009(7) 0.0042(6) 0.0001(7)
C13 0.0289(8) 0.0197(8) 0.0199(8) -0.0032(6) 0.0029(6) -0.0015(7)
C14 0.0294(9) 0.0211(8) 0.0256(8) -0.0026(6) 0.0069(6) -0.0022(7)
C15 0.0335(9) 0.0320(10) 0.0323(9) -0.0026(7) 0.0131(7) 0.0013(7)
C16 0.0420(10) 0.0372(10) 0.0232(8) -0.0002(7) 0.0110(7) -0.0048(8)
C17 0.0493(11) 0.0275(9) 0.0233(8) 0.0039(7) 0.0074(7) -0.0025(8)
C18 0.0373(9) 0.0227(8) 0.0211(8) -0.0034(6) 0.0044(7) -0.0005(7)
C19 0.0447(10) 0.0259(9) 0.0262(9) 0.0025(7) 0.0053(7) 0.0058(8)
C20 0.0698(14) 0.0278(10) 0.0445(11) 0.0027(8) 0.0117(10) 0.0080(9)
C21 0.0600(13) 0.0467(12) 0.0335(10) 0.0079(9) 0.0003(9) 0.0147(10)
C22 0.0496(12) 0.0553(12) 0.0334(10) 0.0111(9) 0.0173(9) -0.0033(10)
C23 0.0639(14) 0.0642(15) 0.0500(12) 0.0026(10) 0.0209(11) -0.0262(11)
C24 0.0635(15) 0.112(2) 0.0408(12) -0.0213(13) 0.0306(11) -0.0229(14)
C25 0.0274(9) 0.0268(9) 0.0423(10) 0.0060(7) 0.0129(7) 0.0029(7)
C26 0.0359(10) 0.0416(11) 0.0407(10) 0.0064(8) 0.0097(8) 0.0101(8)
C27 0.0380(11) 0.0277(10) 0.0841(15) -0.0052(10) 0.0163(10) 0.0022(8)
C28 0.0249(8) 0.0249(8) 0.0192(8) 0.0014(6) 0.0044(6) 0.0008(7)
C29 0.0242(8) 0.0306(9) 0.0220(8) 0.0007(7) 0.0034(6) 0.0017(7)
C30 0.0242(9) 0.0346(10) 0.0286(9) -0.0014(7) 0.0058(7) 0.0061(7)
C31 0.0306(9) 0.0268(9) 0.0249(8) -0.0018(7) 0.0069(7) 0.0033(7)
C32 0.0253(8) 0.0283(9) 0.0251(8) -0.0032(7) 0.0030(6) -0.0022(7)
C33 0.0237(8) 0.0250(8) 0.0219(8) 0.0004(6) 0.0059(6) 0.0006(7)
C34 0.0235(8) 0.0255(9) 0.0291(9) -0.0048(7) 0.0024(6) 0.0004(7)
C35 0.0316(10) 0.0416(11) 0.0365(10) -0.0080(8) -0.0054(7) 0.0058(8)
C36 0.0278(9) 0.0345(10) 0.0493(11) -0.0075(8) 0.0103(8) -0.0035(8)
C37 0.0335(9) 0.0279(9) 0.0369(10) -0.0055(7) 0.0082(7) 0.0033(7)
C38 0.0475(12) 0.0326(11) 0.0559(12) -0.0005(9) 0.0077(9) 0.0071(9)
C39 0.0688(14) 0.0414(12) 0.0505(12) -0.0112(9) 0.0244(10) 0.0097(10)
C40 0.0226(8) 0.0380(10) 0.0301(9) -0.0068(7) 0.0027(7) 0.0018(7)
C41 0.0303(10) 0.0480(12) 0.0480(11) -0.0028(9) 0.0093(8) -0.0069(8)
C42 0.0243(9) 0.0557(13) 0.0500(12) -0.0142(9) 0.0019(8) 0.0054(9)

loop_
_atom_type_symbol
_atom_type_description
_atom_type_scat_dispersion_real
_atom_type_scat_dispersion_imag
_atom_type_scat_source
C C 0.0033 0.0016 'International Tables Vol C Tables 4.2.6.8 and 6.1.1.4'
H H 0.0000 0.0000 'International Tables Vol C Tables 4.2.6.8 and 6.1.1.4'
N N 0.0061 0.0033 'International Tables Vol C Tables 4.2.6.8 and 6.1.1.4'
B B 0.0013 0.0007 'International Tables Vol C Tables 4.2.6.8 and 6.1.1.4'

loop_
_geom_angle_atom_site_label_1
_geom_angle_atom_site_label_2
_geom_angle_atom_site_label_3
_geom_angle
C1 B1 C13 105.17(12)
C1 B1 C28 120.19(12)
C13 B1 C28 111.02(12)
C1 B1 N1 98.59(11)
C13 B1 N1 114.70(12)
C28 B1 N1 106.95(11)
C12 N1 C8 118.69(13)
C12 N1 B1 119.43(12)
C8 N1 B1 121.75(12)
C2 C1 B1 110.31(12)
C2 C1 H1A 109.6
B1 C1 H1A 109.6
C2 C1 H1B 109.6
B1 C1 H1B 109.6
H1A C1 H1B 108.1
C3 C2 C7 118.47(14)
C3 C2 C1 124.06(15)
C7 C2 C1 117.39(13)
C4 C3 C2 121.28(16)
C4 C3 H3A 119.4
C2 C3 H3A 119.4
C5 C4 C3 120.00(16)
C5 C4 H4A 120.0
C3 C4 H4A 120.0
C6 C5 C4 119.70(16)
C6 C5 H5A 120.2
C4 C5 H5A 120.2
C5 C6 C7 120.66(16)
C5 C6 H6A 119.7
C7 C6 H6A 119.7
C2 C7 C6 119.87(14)
C2 C7 C8 119.54(14)
C6 C7 C8 120.59(15)
N1 C8 C9 119.04(14)
N1 C8 C7 119.31(13)
C9 C8 C7 121.62(14)
C10 C9 C8 121.37(17)
C10 C9 H9A 119.3
C8 C9 H9A 119.3
C11 C10 C9 119.06(17)
C11 C10 H10A 120.5
C9 C10 H10A 120.5
C10 C11 C12 118.35(16)
C10 C11 H11A 120.8
C12 C11 H11A 120.8
N1 C12 C11 123.44(15)
N1 C12 H12A 118.3
C11 C12 H12A 118.3
C14 C13 C18 115.34(13)
C14 C13 B1 129.63(13)
C18 C13 B1 114.97(13)
C15 C14 C13 120.85(14)
C15 C14 C25 112.30(13)
C13 C14 C25 126.84(13)
C16 C15 C14 123.47(15)
C16 C15 H15A 118.3
C14 C15 H15A 118.3
C15 C16 C17 116.19(14)
C15 C16 C22 120.66(15)
C17 C16 C22 123.11(15)
C16 C17 C18 123.29(15)
C16 C17 H17A 118.4
C18 C17 H17A 118.4
C17 C18 C13 120.82(14)
C17 C18 C19 114.91(14)
C13 C18 C19 124.24(13)
C18 C19 C20 111.86(14)
C18 C19 C21 112.46(13)
C20 C19 C21 109.81(14)
C18 C19 H19A 107.5
C20 C19 H19A 107.5
C21 C19 H19A 107.5
C19 C20 H20A 109.5
C19 C20 H20B 109.5
H20A C20 H20B 109.5
C19 C20 H20C 109.5
H20A C20 H20C 109.5
H20B C20 H20C 109.5
C19 C21 H21A 109.5
C19 C21 H21B 109.5
H21A C21 H21B 109.5
C19 C21 H21C 109.5
H21A C21 H21C 109.5
H21B C21 H21C 109.5
C23 C22 C16 111.17(15)
C23 C22 C24 109.51(17)
C16 C22 C24 112.11(15)
C23 C22 H22A 108.0
C16 C22 H22A 108.0
C24 C22 H22A 108.0
C22 C23 H23A 109.5
C22 C23 H23B 109.5
H23A C23 H23B 109.5
C22 C23 H23C 109.5
H23A C23 H23C 109.5
H23B C23 H23C 109.5
C22 C24 H24A 109.5
C22 C24 H24B 109.5
H24A C24 H24B 109.5
C22 C24 H24C 109.5
H24A C24 H24C 109.5
H24B C24 H24C 109.5
C26 C25 C14 112.81(13)
C26 C25 C27 108.36(13)
C14 C25 C27 111.21(14)
C26 C25 H25A 108.1
C14 C25 H25A 108.1
C27 C25 H25A 108.1
C25 C26 H26A 109.5
C25 C26 H26B 109.5
H26A C26 H26B 109.5
C25 C26 H26C 109.5
H26A C26 H26C 109.5
H26B C26 H26C 109.5
C25 C27 H27A 109.5
C25 C27 H27B 109.5
H27A C27 H27B 109.5
C25 C27 H27C 109.5
H27A C27 H27C 109.5
H27B C27 H27C 109.5
C33 C28 C29 114.72(13)
C33 C28 B1 119.85(12)
C29 C28 B1 125.07(13)
C30 C29 C28 120.55(14)
C30 C29 C40 116.94(13)
C28 C29 C40 122.50(13)
C31 C30 C29 123.41(14)
C31 C30 H30A 118.3
C29 C30 H30A 118.3
C32 C31 C30 116.17(14)
C32 C31 C37 121.65(15)
C30 C31 C37 122.18(14)
C31 C32 C33 122.89(15)
C31 C32 H32A 118.6
C33 C32 H32A 118.6
C32 C33 C28 121.39(13)
C32 C33 C34 114.53(13)
C28 C33 C34 124.07(13)
C33 C34 C36 112.57(13)
C33 C34 C35 111.00(12)
C36 C34 C35 109.50(13)
C33 C34 H34A 107.9
C36 C34 H34A 107.9
C35 C34 H34A 107.9
C34 C35 H35A 109.5
C34 C35 H35B 109.5
H35A C35 H35B 109.5
C34 C35 H35C 109.5
H35A C35 H35C 109.5
H35B C35 H35C 109.5
C34 C36 H36A 109.5
C34 C36 H36B 109.5
H36A C36 H36B 109.5
C34 C36 H36C 109.5
H36A C36 H36C 109.5
H36B C36 H36C 109.5
C31 C37 C39 112.57(14)
C31 C37 C38 111.17(14)
C39 C37 C38 110.52(14)
C31 C37 H37A 107.4
C39 C37 H37A 107.4
C38 C37 H37A 107.4
C37 C38 H38A 109.5
C37 C38 H38B 109.5
H38A C38 H38B 109.5
C37 C38 H38C 109.5
H38A C38 H38C 109.5
H38B C38 H38C 109.5
C37 C39 H39A 109.5
C37 C39 H39B 109.5
H39A C39 H39B 109.5
C37 C39 H39C 109.5
H39A C39 H39C 109.5
H39B C39 H39C 109.5
C42 C40 C29 115.14(14)
C42 C40 C41 108.79(14)
C29 C40 C41 110.61(13)
C42 C40 H40A 107.3
C29 C40 H40A 107.3
C41 C40 H40A 107.3
C40 C41 H41A 109.5
C40 C41 H41B 109.5
H41A C41 H41B 109.5
C40 C41 H41C 109.5
H41A C41 H41C 109.5
H41B C41 H41C 109.5
C40 C42 H42A 109.5
C40 C42 H42B 109.5
H42A C42 H42B 109.5
C40 C42 H42C 109.5
H42A C42 H42C 109.5
H42B C42 H42C 109.5

loop_
_geom_bond_atom_site_label_1
_geom_bond_atom_site_label_2
_geom_bond_distance
B1 C1 1.639(2)
B1 C13 1.680(2)
B1 C28 1.682(2)
B1 N1 1.684(2)
N1 C12 1.3473(18)
N1 C8 1.3664(19)
C1 C2 1.499(2)
C1 H1A 0.9700
C1 H1B 0.9700
C2 C3 1.387(2)
C2 C7 1.395(2)
C3 C4 1.387(2)
C3 H3A 0.9300
C4 C5 1.379(3)
C4 H4A 0.9300
C5 C6 1.375(2)
C5 H5A 0.9300
C6 C7 1.400(2)
C6 H6A 0.9300
C7 C8 1.469(2)
C8 C9 1.387(2)
C9 C10 1.372(3)
C9 H9A 0.9300
C10 C11 1.370(2)
C10 H10A 0.9300
C11 C12 1.371(2)
C11 H11A 0.9300
C12 H12A 0.9300
C13 C14 1.425(2)
C13 C18 1.430(2)
C14 C15 1.396(2)
C14 C25 1.531(2)
C15 C16 1.378(2)
C15 H15A 0.9300
C16 C17 1.378(2)
C16 C22 1.521(2)
C17 C18 1.398(2)
C17 H17A 0.9300
C18 C19 1.530(2)
C19 C20 1.530(2)
C19 C21 1.537(2)
C19 H19A 0.9800
C20 H20A 0.9600
C20 H20B 0.9600
C20 H20C 0.9600
C21 H21A 0.9600
C21 H21B 0.9600
C21 H21C 0.9600
C22 C23 1.518(3)
C22 C24 1.523(3)
C22 H22A 0.9800
C23 H23A 0.9600
C23 H23B 0.9600
C23 H23C 0.9600
C24 H24A 0.9600
C24 H24B 0.9600
C24 H24C 0.9600
C25 C26 1.525(2)
C25 C27 1.536(2)
C25 H25A 0.9800
C26 H26A 0.9600
C26 H26B 0.9600
C26 H26C 0.9600
C27 H27A 0.9600
C27 H27B 0.9600
C27 H27C 0.9600
C28 C33 1.422(2)
C28 C29 1.439(2)
C29 C30 1.395(2)
C29 C40 1.530(2)
C30 C31 1.385(2)
C30 H30A 0.9300
C31 C32 1.375(2)
C31 C37 1.518(2)
C32 C33 1.402(2)
C32 H32A 0.9300
C33 C34 1.524(2)
C34 C36 1.530(2)
C34 C35 1.538(2)
C34 H34A 0.9800
C35 H35A 0.9600
C35 H35B 0.9600
C35 H35C 0.9600
C36 H36A 0.9600
C36 H36B 0.9600
C36 H36C 0.9600
C37 C39 1.524(2)
C37 C38 1.529(2)
C37 H37A 0.9800
C38 H38A 0.9600
C38 H38B 0.9600
C38 H38C 0.9600
C39 H39A 0.9600
C39 H39B 0.9600
C39 H39C 0.9600
C40 C42 1.525(2)
C40 C41 1.536(2)
C40 H40A 0.9800
C41 H41A 0.9600
C41 H41B 0.9600
C41 H41C 0.9600
C42 H42A 0.9600
C42 H42B 0.9600
C42 H42C 0.9600

loop_
_geom_torsion_atom_site_label_1
_geom_torsion_atom_site_label_2
_geom_torsion_atom_site_label_3
_geom_torsion_atom_site_label_4
_geom_torsion
C1 B1 N1 C12 -140.72(12)
C13 B1 N1 C12 108.14(14)
C28 B1 N1 C12 -15.43(17)
C1 B1 N1 C8 35.08(16)
C13 B1 N1 C8 -76.06(17)
C28 B1 N1 C8 160.37(12)
C13 B1 C1 C2 58.21(15)
C28 B1 C1 C2 -175.81(12)
N1 B1 C1 C2 -60.40(14)
B1 C1 C2 C3 -131.93(15)
B1 C1 C2 C7 51.46(17)
C7 C2 C3 C4 0.2(2)
C1 C2 C3 C4 -176.37(15)
C2 C3 C4 C5 0.8(3)
C3 C4 C5 C6 -0.6(3)
C4 C5 C6 C7 -0.6(2)
C3 C2 C7 C6 -1.5(2)
C1 C2 C7 C6 175.35(14)
C3 C2 C7 C8 178.14(14)
C1 C2 C7 C8 -5.1(2)
C5 C6 C7 C2 1.7(2)
C5 C6 C7 C8 -177.89(15)
C12 N1 C8 C9 -0.8(2)
B1 N1 C8 C9 -176.65(14)
C12 N1 C8 C7 -178.96(13)
B1 N1 C8 C7 5.2(2)
C2 C7 C8 N1 -24.8(2)
C6 C7 C8 N1 154.83(14)
C2 C7 C8 C9 157.15(16)
C6 C7 C8 C9 -23.3(2)
N1 C8 C9 C10 -1.4(3)
C7 C8 C9 C10 176.73(17)
C8 C9 C10 C11 2.1(3)
C9 C10 C11 C12 -0.7(3)
C8 N1 C12 C11 2.3(2)
B1 N1 C12 C11 178.23(14)
C10 C11 C12 N1 -1.5(3)
C1 B1 C13 C14 -108.08(17)
C28 B1 C13 C14 120.45(16)
N1 B1 C13 C14 -0.9(2)
C1 B1 C13 C18 68.86(15)
C28 B1 C13 C18 -62.61(16)
N1 B1 C13 C18 176.02(12)
C18 C13 C14 C15 -2.2(2)
B1 C13 C14 C15 174.78(14)
C18 C13 C14 C25 176.34(14)
B1 C13 C14 C25 -6.7(3)
C13 C14 C15 C16 2.0(2)
C25 C14 C15 C16 -176.74(15)
C14 C15 C16 C17 -0.3(2)
C14 C15 C16 C22 177.77(16)
C15 C16 C17 C18 -1.1(2)
C22 C16 C17 C18 -179.07(16)
C16 C17 C18 C13 0.7(2)
C16 C17 C18 C19 179.05(15)
C14 C13 C18 C17 0.9(2)
B1 C13 C18 C17 -176.51(14)
C14 C13 C18 C19 -177.26(14)
B1 C13 C18 C19 5.3(2)
C17 C18 C19 C20 -63.31(18)
C13 C18 C19 C20 114.93(17)
C17 C18 C19 C21 60.82(19)
C13 C18 C19 C21 -120.94(17)
C15 C16 C22 C23 -61.7(2)
C17 C16 C22 C23 116.2(2)
C15 C16 C22 C24 61.3(2)
C17 C16 C22 C24 -120.8(2)
C15 C14 C25 C26 60.84(17)
C13 C14 C25 C26 -117.76(17)
C15 C14 C25 C27 -61.14(17)
C13 C14 C25 C27 120.26(16)
C1 B1 C28 C33 -162.79(13)
C13 B1 C28 C33 -39.58(18)
N1 B1 C28 C33 86.23(15)
C1 B1 C28 C29 9.9(2)
C13 B1 C28 C29 133.10(14)
N1 B1 C28 C29 -101.09(15)
C33 C28 C29 C30 8.7(2)
B1 C28 C29 C30 -164.27(14)
C33 C28 C29 C40 -170.22(13)
B1 C28 C29 C40 16.8(2)
C28 C29 C30 C31 -1.5(2)
C40 C29 C30 C31 177.51(14)
C29 C30 C31 C32 -5.7(2)
C29 C30 C31 C37 173.36(14)
C30 C31 C32 C33 5.4(2)
C37 C31 C32 C33 -173.70(14)
C31 C32 C33 C28 2.2(2)
C31 C32 C33 C34 -176.57(14)
C29 C28 C33 C32 -9.1(2)
B1 C28 C33 C32 164.29(13)
C29 C28 C33 C34 169.56(13)
B1 C28 C33 C34 -17.0(2)
C32 C33 C34 C36 -63.60(17)
C28 C33 C34 C36 117.63(16)
C32 C33 C34 C35 59.54(17)
C28 C33 C34 C35 -119.23(15)
C32 C31 C37 C39 -112.91(18)
C30 C31 C37 C39 68.1(2)
C32 C31 C37 C38 122.48(16)
C30 C31 C37 C38 -56.56(19)
C30 C29 C40 C42 12.2(2)
C28 C29 C40 C42 -168.79(14)
C30 C29 C40 C41 -111.61(16)
C28 C29 C40 C41 67.39(18)
